data_4021050
loop_
_publ_author_name
'Jingkui Yang'
'David F. Cauble'
'Adam J. Berro'
'Nathan L. Bauld'
'Michael J. Krische'

_publ_section_title
;
 Anion Radical [2 + 2] Cycloaddition as a Mechanistic Probe:
 Stoichiometry- and Concentration-Dependent Partitioning
 of Electron-Transfer and Alkylation Pathways in the Reaction
 of the Gilman Reagent Me~2~CuLi&#x00B7;LiI with Bis(enones)
;
_journal_name_full 'Journal of Organic Chemistry'
_journal_page_first 7979
_journal_page_last 7984
_journal_paper_doi 10.1021/jo048499t
_journal_volume 69
_journal_year 2004
_chemical_formula_sum 'C22 H24 O2'
_chemical_formula_weight 320.41
_space_group_IT_number 29
_symmetry_cell_setting orthorhombic
_symmetry_space_group_name_Hall 'P 2c -2ac'
_symmetry_space_group_name_H-M 'P c a 21'
_cell_angle_alpha 90.00
_cell_angle_beta 90.00
_cell_angle_gamma 90.00
_cell_formula_units_Z 8
_cell_length_a 16.9116(3)
_cell_length_b 5.56190(10)
_cell_length_c 36.4494(8)
_cell_measurement_temperature 223(2)
_cell_volume 3428.45(11)
_diffrn_ambient_temperature 223(2)
_exptl_crystal_density_diffrn 1.242
_cod_depositor_comments
;
The following automatic conversions were performed:
'_symmetry_cell_setting' value 'Orthorhombic' changed to 'orthorhombic'
according to '/home/saulius/struct/CIF-dictionaries/cif_core.dic'
dictionary named 'cif_core.dic' version 2.4.1 from 2010-06-29.

Automatic conversion script
Id: cif_fix_enum 1527 2010-12-29 10:47:43Z saulius 
;
_cod_database_code 4021050

loop_
_symmetry_equiv_pos_as_xyz
'x, y, z'
'-x, -y, z+1/2'
'x+1/2, -y, z'
'-x+1/2, y, z+1/2'

loop_
_atom_site_label
_atom_site_type_symbol
_atom_site_fract_x
_atom_site_fract_y
_atom_site_fract_z
_atom_site_U_iso_or_equiv
_atom_site_adp_type
_atom_site_occupancy
_atom_site_symmetry_multiplicity
_atom_site_calc_flag
_atom_site_refinement_flags
_atom_site_disorder_assembly
_atom_site_disorder_group
C1 C 0.74718(19) 0.2523(5) 0.38053(10) 0.0231(8) Uani 1 1 d . . .
H1 H 0.7583 0.4053 0.3695 0.028 Uiso 1 1 d R . .
C2 C 0.75038(19) 0.0572(6) 0.35027(10) 0.0243(8) Uani 1 1 d . . .
H2 H 0.7348 -0.0940 0.3607 0.029 Uiso 1 1 d R . .
C3 C 0.8336(2) 0.0281(6) 0.33392(10) 0.0277(9) Uani 1 1 d . . .
H3 H 0.8468 0.1779 0.3224 0.033 Uiso 1 1 d R . .
C4 C 0.8942(2) -0.0178(6) 0.36432(11) 0.0331(9) Uani 1 1 d . . .
H4A H 0.9460 -0.0315 0.3538 0.040 Uiso 1 1 d R . .
H4B H 0.8815 -0.1672 0.3761 0.040 Uiso 1 1 d R . .
C5 C 0.8922(2) 0.1791(6) 0.39303(11) 0.0325(9) Uani 1 1 d . . .
H5A H 0.9058 0.3273 0.3811 0.039 Uiso 1 1 d R . .
H5B H 0.9307 0.1492 0.4119 0.039 Uiso 1 1 d R . .
C6 C 0.8100(2) 0.2037(7) 0.40961(10) 0.0322(9) Uani 1 1 d . . .
H6A H 0.7963 0.0560 0.4217 0.039 Uiso 1 1 d R . .
H6B H 0.8103 0.3296 0.4276 0.039 Uiso 1 1 d R . .
C7 C 0.66475(19) 0.2645(6) 0.39746(10) 0.0271(8) Uani 1 1 d . . .
H7A H 0.6586 0.1234 0.4123 0.033 Uiso 1 1 d R . .
H7B H 0.6261 0.2573 0.3782 0.033 Uiso 1 1 d R . .
C8 C 0.6491(2) 0.4827(6) 0.42121(10) 0.0263(8) Uani 1 1 d . . .
O9 O 0.69625(15) 0.6497(4) 0.42241(7) 0.0355(6) Uani 1 1 d . . .
C10 C 0.5742(2) 0.4933(6) 0.44275(10) 0.0230(8) Uani 1 1 d . . .
C11 C 0.5632(2) 0.6833(7) 0.46743(11) 0.0296(10) Uani 1 1 d . . .
H11 H 0.6028 0.8063 0.4696 0.036 Uiso 1 1 d R . .
C12 C 0.4940(2) 0.6967(7) 0.48788(11) 0.0336(9) Uani 1 1 d . . .
H12 H 0.4862 0.8271 0.5048 0.040 Uiso 1 1 d R . .
C13 C 0.4363(2) 0.5261(7) 0.48403(10) 0.0332(9) Uani 1 1 d . . .
H13 H 0.3892 0.5328 0.4987 0.040 Uiso 1 1 d R . .
C14 C 0.4463(2) 0.3399(7) 0.45916(11) 0.0358(10) Uani 1 1 d . . .
H14 H 0.4051 0.2235 0.4555 0.043 Uiso 1 1 d R . .
C15 C 0.5146(2) 0.3218(6) 0.43889(10) 0.0302(9) Uani 1 1 d . . .
H15 H 0.5202 0.1914 0.4218 0.036 Uiso 1 1 d R . .
C16 C 0.6936(2) 0.1208(7) 0.31939(10) 0.0244(9) Uani 1 1 d . . .
O17 O 0.70474(13) 0.3069(4) 0.30218(7) 0.0338(6) Uani 1 1 d . . .
C18 C 0.62463(19) -0.0369(6) 0.30988(10) 0.0245(8) Uani 1 1 d . . .
C19 C 0.5807(2) 0.0214(7) 0.27875(10) 0.0318(9) Uani 1 1 d . . .
H19 H 0.5952 0.1609 0.2648 0.038 Uiso 1 1 d R . .
C20 C 0.5169(2) -0.1213(7) 0.26853(11) 0.0332(9) Uani 1 1 d . . .
H20 H 0.4862 -0.0792 0.2473 0.040 Uiso 1 1 d R . .
C21 C 0.4968(2) -0.3200(7) 0.28900(11) 0.0312(9) Uani 1 1 d . . .
H21 H 0.4533 -0.4206 0.2820 0.037 Uiso 1 1 d R . .
C22 C 0.5400(2) -0.3773(6) 0.31978(11) 0.0333(9) Uani 1 1 d . . .
H22 H 0.5261 -0.5119 0.3349 0.040 Uiso 1 1 d R . .
C23 C 0.6033(2) -0.2359(6) 0.33039(11) 0.0294(9) Uani 1 1 d . . .
H23 H 0.6344 -0.2770 0.3515 0.035 Uiso 1 1 d R . .
C24 C 0.8362(2) -0.1699(6) 0.30500(11) 0.0338(9) Uani 1 1 d . . .
H24A H 0.7986 -0.1406 0.2858 0.051 Uiso 1 1 d R . .
H24B H 0.8885 -0.1754 0.2948 0.051 Uiso 1 1 d R . .
H24C H 0.8244 -0.3206 0.3166 0.051 Uiso 1 1 d R . .
C1' C 0.4537(2) 0.7435(6) 0.61441(9) 0.0243(8) Uani 1 1 d . . .
H1' H 0.4415 0.8944 0.6259 0.029 Uiso 1 1 d R . .
C2' C 0.4515(2) 0.5481(6) 0.64450(10) 0.0237(8) Uani 1 1 d . . .
H2' H 0.4665 0.3976 0.6336 0.028 Uiso 1 1 d R . .
C3' C 0.36751(19) 0.5209(6) 0.66064(10) 0.0285(9) Uani 1 1 d . . .
H3' H 0.3542 0.6703 0.6723 0.034 Uiso 1 1 d R . .
C4' C 0.3071(2) 0.4781(6) 0.63030(10) 0.0312(9) Uani 1 1 d . . .
H4'A H 0.2553 0.4680 0.6410 0.037 Uiso 1 1 d R . .
H4'B H 0.3189 0.3269 0.6188 0.037 Uiso 1 1 d R . .
C5' C 0.3087(2) 0.6758(6) 0.60162(11) 0.0326(9) Uani 1 1 d . . .
H5'A H 0.2959 0.8264 0.6130 0.039 Uiso 1 1 d R . .
H5'B H 0.2706 0.6454 0.5826 0.039 Uiso 1 1 d R . .
C6' C 0.39121(19) 0.6966(6) 0.58531(10) 0.0292(9) Uani 1 1 d . . .
H6'A H 0.4034 0.5460 0.5737 0.035 Uiso 1 1 d R . .
H6'B H 0.3932 0.8201 0.5669 0.035 Uiso 1 1 d R . .
C7' C 0.53701(19) 0.7594(6) 0.59729(10) 0.0252(8) Uani 1 1 d . . .
H7'A H 0.5454 0.6180 0.5827 0.030 Uiso 1 1 d R . .
H7'B H 0.5749 0.7569 0.6169 0.030 Uiso 1 1 d R . .
C8' C 0.5523(2) 0.9793(6) 0.57405(9) 0.0253(8) Uani 1 1 d . . .
O9' O 0.50497(15) 1.1447(4) 0.57280(7) 0.0364(7) Uani 1 1 d . . .
C10' C 0.6270(2) 0.9936(6) 0.55239(10) 0.0249(8) Uani 1 1 d . . .
C11' C 0.6373(2) 1.1818(6) 0.52768(10) 0.0290(9) Uani 1 1 d . . .
H11' H 0.5958 1.2983 0.5249 0.035 Uiso 1 1 d R . .
C12' C 0.7060(2) 1.1991(6) 0.50724(11) 0.0335(9) Uani 1 1 d . . .
H12' H 0.7117 1.3287 0.4900 0.040 Uiso 1 1 d R . .
C13' C 0.7657(2) 1.0296(6) 0.51120(11) 0.0354(10) Uani 1 1 d . . .
H13' H 0.8143 1.0459 0.4978 0.043 Uiso 1 1 d R . .
C14' C 0.7559(2) 0.8418(7) 0.53540(12) 0.0345(10) Uani 1 1 d . . .
H14' H 0.7964 0.7216 0.5375 0.041 Uiso 1 1 d R . .
C15' C 0.6873(2) 0.8231(7) 0.55614(10) 0.0318(9) Uani 1 1 d . . .
H15' H 0.6800 0.6922 0.5730 0.038 Uiso 1 1 d R . .
C16' C 0.5080(2) 0.6142(6) 0.67506(10) 0.0258(8) Uani 1 1 d . . .
O17' O 0.49564(14) 0.8006(4) 0.69240(7) 0.0350(7) Uani 1 1 d . . .
C18' C 0.5776(2) 0.4627(6) 0.68541(10) 0.0249(9) Uani 1 1 d . . .
C19' C 0.6230(2) 0.5305(6) 0.71545(10) 0.0312(9) Uani 1 1 d . . .
H19' H 0.6104 0.6777 0.7279 0.037 Uiso 1 1 d R . .
C20' C 0.6864(2) 0.3929(7) 0.72703(11) 0.0358(10) Uani 1 1 d . . .
H20' H 0.7163 0.4412 0.7482 0.043 Uiso 1 1 d R . .
C21' C 0.7056(2) 0.1850(7) 0.70817(12) 0.0390(10) Uani 1 1 d . . .
H21' H 0.7489 0.0875 0.7164 0.047 Uiso 1 1 d R . .
C22' C 0.6623(2) 0.1150(6) 0.67786(11) 0.0348(10) Uani 1 1 d . . .
H22' H 0.6762 -0.0295 0.6650 0.042 Uiso 1 1 d R . .
C23' C 0.5980(2) 0.2543(6) 0.66626(12) 0.0317(10) Uani 1 1 d . . .
H23' H 0.5685 0.2095 0.6448 0.038 Uiso 1 1 d R . .
C24' C 0.3648(2) 0.3221(6) 0.68954(11) 0.0384(10) Uani 1 1 d . . .
H24D H 0.3129 0.3093 0.7000 0.058 Uiso 1 1 d R . .
H24E H 0.3787 0.1727 0.6780 0.058 Uiso 1 1 d R . .
H24F H 0.4023 0.3578 0.7085 0.058 Uiso 1 1 d R . .

loop_
_atom_site_aniso_label
_atom_site_aniso_U_11
_atom_site_aniso_U_22
_atom_site_aniso_U_33
_atom_site_aniso_U_23
_atom_site_aniso_U_13
_atom_site_aniso_U_12
C1 0.0242(18) 0.0221(18) 0.023(2) -0.0014(14) 0.0030(16) -0.0015(15)
C2 0.027(2) 0.0244(18) 0.021(2) 0.0027(16) -0.0004(16) -0.0017(15)
C3 0.031(2) 0.024(2) 0.028(2) -0.0001(17) 0.0034(18) -0.0021(15)
C4 0.0258(19) 0.030(2) 0.043(3) -0.0012(18) 0.005(2) 0.0061(17)
C5 0.0221(18) 0.039(2) 0.036(2) 0.0018(18) -0.0019(17) -0.0006(17)
C6 0.030(2) 0.038(2) 0.029(2) -0.0016(17) -0.0017(18) -0.0031(17)
C7 0.029(2) 0.029(2) 0.023(2) 0.0009(16) 0.0008(16) -0.0032(16)
C8 0.032(2) 0.0222(19) 0.025(2) 0.0015(18) -0.0030(18) 0.0032(17)
O9 0.0389(15) 0.0281(14) 0.0396(17) -0.0052(13) 0.0077(13) -0.0076(13)
C10 0.0266(19) 0.0219(19) 0.020(2) 0.0026(16) -0.0011(15) 0.0027(16)
C11 0.031(2) 0.032(2) 0.025(2) -0.0023(18) -0.0015(19) 0.0009(17)
C12 0.036(2) 0.037(2) 0.028(2) -0.0044(18) 0.0001(18) 0.0073(18)
C13 0.032(2) 0.043(2) 0.025(2) 0.0028(19) 0.0024(17) 0.0020(18)
C14 0.027(2) 0.037(2) 0.044(3) 0.000(2) 0.0018(19) 0.0022(17)
C15 0.033(2) 0.026(2) 0.031(2) 0.0001(17) 0.0011(18) 0.0013(17)
C16 0.032(2) 0.021(2) 0.020(2) -0.0030(17) 0.0034(17) 0.0026(17)
O17 0.0380(15) 0.0322(15) 0.0312(17) 0.0073(13) -0.0005(12) -0.0012(12)
C18 0.0236(18) 0.025(2) 0.025(2) -0.0015(16) 0.0041(16) 0.0044(15)
C19 0.034(2) 0.035(2) 0.026(2) 0.0022(18) -0.0009(18) -0.0009(18)
C20 0.035(2) 0.039(2) 0.026(2) -0.0031(19) -0.0014(17) 0.0029(18)
C21 0.026(2) 0.035(2) 0.032(2) -0.0041(18) -0.0041(18) -0.0017(16)
C22 0.034(2) 0.029(2) 0.037(2) 0.0018(17) -0.002(2) -0.0086(17)
C23 0.029(2) 0.032(2) 0.027(2) 0.0001(18) -0.0019(17) -0.0004(16)
C24 0.036(2) 0.029(2) 0.037(2) -0.0038(19) 0.0027(19) -0.0007(17)
C1' 0.028(2) 0.0232(18) 0.021(2) -0.0010(14) -0.0003(15) -0.0002(15)
C2' 0.0217(19) 0.0249(19) 0.024(2) -0.0017(17) 0.0016(17) 0.0020(16)
C3' 0.028(2) 0.027(2) 0.030(2) 0.0003(17) 0.0043(17) -0.0016(16)
C4' 0.0303(19) 0.0276(19) 0.036(2) 0.0004(17) -0.0027(19) 0.0004(16)
C5' 0.029(2) 0.031(2) 0.037(2) 0.0009(17) -0.0075(18) -0.0016(17)
C6' 0.031(2) 0.029(2) 0.027(2) 0.0027(16) -0.0064(17) 0.0015(16)
C7' 0.0243(19) 0.0291(19) 0.022(2) -0.0001(16) -0.0015(16) 0.0003(15)
C8' 0.032(2) 0.0232(19) 0.020(2) -0.0047(17) 0.0007(17) -0.0008(18)
O9' 0.0370(15) 0.0311(14) 0.0409(18) 0.0019(13) 0.0092(13) 0.0075(13)
C10' 0.029(2) 0.023(2) 0.023(2) -0.0029(17) -0.0017(15) -0.0033(16)
C11' 0.034(2) 0.028(2) 0.024(2) 0.0001(18) -0.0056(18) 0.0010(17)
C12' 0.038(2) 0.035(2) 0.027(2) 0.0030(18) 0.0002(18) -0.0046(19)
C13' 0.033(2) 0.041(2) 0.032(2) -0.0012(19) 0.0052(18) -0.0046(19)
C14' 0.031(2) 0.036(2) 0.037(3) 0.001(2) 0.008(2) 0.0041(18)
C15' 0.034(2) 0.032(2) 0.029(2) 0.0044(17) 0.0043(18) 0.0032(18)
C16' 0.028(2) 0.029(2) 0.020(2) -0.0003(18) 0.0055(17) 0.0002(16)
O17' 0.0397(16) 0.0314(14) 0.0340(17) -0.0089(13) -0.0052(12) 0.0060(12)
C18' 0.031(2) 0.0230(19) 0.021(2) 0.0017(16) 0.0008(17) -0.0021(16)
C19' 0.032(2) 0.035(2) 0.027(2) 0.0024(18) 0.0014(18) -0.0018(17)
C20' 0.031(2) 0.046(3) 0.031(3) 0.006(2) -0.0051(18) 0.0004(19)
C21' 0.031(2) 0.042(2) 0.043(3) 0.016(2) 0.001(2) 0.0039(18)
C22' 0.031(2) 0.031(2) 0.043(3) -0.0018(18) 0.003(2) -0.0025(17)
C23' 0.030(2) 0.030(2) 0.035(3) -0.0040(19) -0.0055(19) 0.0009(18)
C24' 0.037(2) 0.039(2) 0.038(2) 0.009(2) 0.0031(19) -0.0059(18)

loop_
_geom_bond_atom_site_label_1
_geom_bond_atom_site_label_2
_geom_bond_distance
_geom_bond_site_symmetry_2
_geom_bond_publ_flag
C1 C6 1.525(5) . ?
C1 C7 1.526(5) . ?
C1 C2 1.548(5) . ?
C1 H1 0.9600 . ?
C2 C16 1.521(5) . ?
C2 C3 1.537(5) . ?
C2 H2 0.9600 . ?
C3 C24 1.525(5) . ?
C3 C4 1.531(5) . ?
C3 H3 0.9600 . ?
C4 C5 1.515(5) . ?
C4 H4A 0.9600 . ?
C4 H4B 0.9600 . ?
C5 C6 1.523(5) . ?
C5 H5A 0.9601 . ?
C5 H5B 0.9600 . ?
C6 H6A 0.9599 . ?
C6 H6B 0.9599 . ?
C7 C8 1.514(5) . ?
C7 H7A 0.9599 . ?
C7 H7B 0.9599 . ?
C8 O9 1.225(4) . ?
C8 C10 1.492(5) . ?
C10 C15 1.395(5) . ?
C10 C11 1.400(5) . ?
C11 C12 1.389(5) . ?
C11 H11 0.9600 . ?
C12 C13 1.368(5) . ?
C12 H12 0.9599 . ?
C13 C14 1.387(5) . ?
C13 H13 0.9601 . ?
C14 C15 1.375(5) . ?
C14 H14 0.9600 . ?
C15 H15 0.9600 . ?
C16 O17 1.225(4) . ?
C16 C18 1.501(5) . ?
C18 C23 1.383(5) . ?
C18 C19 1.395(5) . ?
C19 C20 1.390(5) . ?
C19 H19 0.9600 . ?
C20 C21 1.376(5) . ?
C20 H20 0.9600 . ?
C21 C22 1.377(5) . ?
C21 H21 0.9599 . ?
C22 C23 1.383(5) . ?
C22 H22 0.9601 . ?
C23 H23 0.9600 . ?
C24 H24A 0.9601 . ?
C24 H24B 0.9600 . ?
C24 H24C 0.9600 . ?
C1' C6' 1.520(5) . ?
C1' C7' 1.544(5) . ?
C1' C2' 1.544(5) . ?
C1' H1' 0.9599 . ?
C2' C16' 1.514(5) . ?
C2' C3' 1.544(4) . ?
C2' H2' 0.9601 . ?
C3' C4' 1.524(5) . ?
C3' C24' 1.528(5) . ?
C3' H3' 0.9599 . ?
C4' C5' 1.518(5) . ?
C4' H4'A 0.9600 . ?
C4' H4'B 0.9600 . ?
C5' C6' 1.521(5) . ?
C5' H5'A 0.9599 . ?
C5' H5'B 0.9601 . ?
C6' H6'A 0.9601 . ?
C6' H6'B 0.9600 . ?
C7' C8' 1.510(5) . ?
C7' H7'A 0.9599 . ?
C7' H7'B 0.9602 . ?
C8' O9' 1.220(4) . ?
C8' C10' 1.492(5) . ?
C10' C11' 1.392(5) . ?
C10' C15' 1.398(5) . ?
C11' C12' 1.384(5) . ?
C11' H11' 0.9599 . ?
C12' C13' 1.388(5) . ?
C12' H12' 0.9599 . ?
C13' C14' 1.377(5) . ?
C13' H13' 0.9599 . ?
C14' C15' 1.389(5) . ?
C14' H14' 0.9600 . ?
C15' H15' 0.9600 . ?
C16' O17' 1.232(4) . ?
C16' C18' 1.495(5) . ?
C18' C19' 1.390(5) . ?
C18' C23' 1.396(5) . ?
C19' C20' 1.383(5) . ?
C19' H19' 0.9600 . ?
C20' C21' 1.384(5) . ?
C20' H20' 0.9601 . ?
C21' C22' 1.381(6) . ?
C21' H21' 0.9600 . ?
C22' C23' 1.401(5) . ?
C22' H22' 0.9599 . ?
C23' H23' 0.9601 . ?
C24' H24D 0.9600 . ?
C24' H24E 0.9601 . ?
C24' H24F 0.9600 . ?
